data_1571398
loop_
_publ_author_name
'Liu, Yibo'
'Fan, Changzeng'
'Wen, Bin'
'Xu, Zhefeng'
'Fu, Ruidong'
'Zhang, Lifeng'

_publ_section_title
;
 Orientation Relationship of Intergrowth Al2Fe and Al5Fe2 Intermetallics
 Determined by Single-Crystal X-ray Diffraction
;
_journal_issue 3
_journal_name_full Metals
_journal_page_first 337
_journal_paper_doi 10.3390/met14030337
_journal_volume 14
_journal_year 2024
_chemical_formula_sum 'Al2.86 Fe'
_chemical_formula_weight 132.98
_space_group_crystal_system orthorhombic
_space_group_IT_number 63
_space_group_name_Hall '-C 2c 2'
_space_group_name_H-M_alt 'C m c m'
_audit_creation_method SHELXL-2016/6
_audit_update_record
;
2023-11-23 # Formatted by publCIF

;
_cell_angle_alpha 90
_cell_angle_beta 90
_cell_angle_gamma 90
_cell_formula_units_Z 4
_cell_length_a 7.635(3)
_cell_length_b 6.392(2)
_cell_length_c 4.2007(14)
_cell_measurement_reflns_used 909
_cell_measurement_temperature 300(2)
_cell_measurement_theta_max 26.31
_cell_measurement_theta_min 4.16
_cell_volume 205.01(12)
_computing_structure_refinement 'SHELXL-2016/6 (Sheldrick, 2016)'
_computing_structure_solution 'SHELXT 2014/5 (Sheldrick, 2014)'
_diffrn_ambient_temperature 300(2)
_diffrn_measured_fraction_theta_full 0.893
_diffrn_measured_fraction_theta_max 0.893
_diffrn_measurement_device_type 'Bruker D8 Venture Photon 100 CMOS'
_diffrn_radiation_type MoK\a
_diffrn_radiation_wavelength 0.71073
_diffrn_reflns_av_R_equivalents 0.0567
_diffrn_reflns_av_unetI/netI 0.0915
_diffrn_reflns_Laue_measured_fraction_full 0.893
_diffrn_reflns_Laue_measured_fraction_max 0.893
_diffrn_reflns_limit_h_max 9
_diffrn_reflns_limit_h_min -6
_diffrn_reflns_limit_k_max 7
_diffrn_reflns_limit_k_min -6
_diffrn_reflns_limit_l_max 4
_diffrn_reflns_limit_l_min -4
_diffrn_reflns_number 283
_diffrn_reflns_point_group_measured_fraction_full 0.893
_diffrn_reflns_point_group_measured_fraction_max 0.893
_diffrn_reflns_theta_full 24.997
_diffrn_reflns_theta_max 24.997
_diffrn_reflns_theta_min 4.158
_exptl_absorpt_coefficient_mu 8.087
_exptl_absorpt_correction_T_max 0.7455
_exptl_absorpt_correction_T_min 0.5142
_exptl_absorpt_correction_type multi-scan
_exptl_crystal_colour drak
_exptl_crystal_density_diffrn 4.308
_exptl_crystal_description Lump
_exptl_crystal_F_000 253
_exptl_crystal_size_max 0.08
_exptl_crystal_size_mid 0.06
_exptl_crystal_size_min 0.03
_refine_diff_density_max 0.555
_refine_diff_density_min -0.708
_refine_diff_density_rms 0.190
_refine_ls_extinction_method none
_refine_ls_goodness_of_fit_ref 1.017
_refine_ls_hydrogen_treatment undef
_refine_ls_matrix_type full
_refine_ls_number_parameters 19
_refine_ls_number_reflns 100
_refine_ls_number_restraints 13
_refine_ls_restrained_S_all 0.948
_refine_ls_R_factor_all 0.0611
_refine_ls_R_factor_gt 0.0363
_refine_ls_shift/su_max 0.000
_refine_ls_shift/su_mean 0.000
_refine_ls_structure_factor_coef Fsqd
_refine_ls_weighting_details 'w=1/[\s^2^(Fo^2^)] where P=(Fo^2^+2Fc^2^)/3'
_refine_ls_weighting_scheme calc
_refine_ls_wR_factor_gt 0.0763
_refine_ls_wR_factor_ref 0.0844
_reflns_Friedel_coverage 0.000
_reflns_number_gt 76
_reflns_number_total 100
_reflns_threshold_expression 'I > 2\s(I)'
_publcif_datablock.id {fbae0774-d52c-4f66-b6cf-fa92db58e290}

_publcif_info_exptl_table_max_cols 4
_publcif_info_exptl_table_use_headnotes n
_cod_data_source_file Al5.72Fe2.cif
_cod_data_source_block 20221017(1)_a
_cod_database_code 1571398
_shelx_shelxl_version_number 2016/6
_shelx_space_group_comment
;
The symmetry employed for this shelxl refinement is uniquely defined
by the following loop, which should always be used as a source of
symmetry information in preference to the above space-group names.
They are only intended as comments.
;
_publcif_funding_html
;
;

loop_
_space_group_symop_operation_xyz
'x, y, z'
'-x, -y, z+1/2'
'-x, y, -z+1/2'
'x, -y, -z'
'x+1/2, y+1/2, z'
'-x+1/2, -y+1/2, z+1/2'
'-x+1/2, y+1/2, -z+1/2'
'x+1/2, -y+1/2, -z'
'-x, -y, -z'
'x, y, -z-1/2'
'x, -y, z-1/2'
'-x, y, z'
'-x+1/2, -y+1/2, -z'
'x+1/2, y+1/2, -z-1/2'
'x+1/2, -y+1/2, z-1/2'
'-x+1/2, y+1/2, z'

loop_
_atom_site_label
_atom_site_type_symbol
_atom_site_fract_x
_atom_site_fract_y
_atom_site_fract_z
_atom_site_U_iso_or_equiv
_atom_site_adp_type
_atom_site_occupancy
_atom_site_site_symmetry_order
_atom_site_calc_flag
_atom_site_refinement_flags_posn
_atom_site_refinement_flags_adp
_atom_site_refinement_flags_occupancy
_atom_site_disorder_assembly
_atom_site_disorder_group
Fe1 Fe 0.000000 0.8279(4) 0.250000 0.0081(8) Uani 1 4 d S TU P . .
Al1 Al 0.000000 0.500000 0.000000 0.03(2) Uani 0.50(10) 4 d S TU P . .
Al2 Al 0.000000 0.537(6) 0.81(4) 0.03(2) Uani 0.18(5) 2 d S TU P . .
Al3 Al 0.1888(4) 0.1454(6) 0.250000 0.0158(12) Uani 1 2 d S T P . .

loop_
_atom_site_aniso_label
_atom_site_aniso_U_11
_atom_site_aniso_U_22
_atom_site_aniso_U_33
_atom_site_aniso_U_23
_atom_site_aniso_U_13
_atom_site_aniso_U_12
Fe1 0.0029(13) 0.0086(12) 0.0128(16) 0.000 0.000 0.000
Al1 0.010(5) 0.005(14) 0.06(5) 0.00(3) 0.000 0.000
Al2 0.010(5) 0.005(14) 0.06(5) 0.00(3) 0.000 0.000
Al3 0.013(2) 0.022(2) 0.012(3) 0.000 0.000 -0.0122(15)

loop_
_atom_type_symbol
_atom_type_description
_atom_type_scat_dispersion_real
_atom_type_scat_dispersion_imag
_atom_type_scat_source
Al Al 0.0645 0.0514 'International Tables Vol C Tables 4.2.6.8 and 6.1.1.4'
Fe Fe 0.3463 0.8444 'International Tables Vol C Tables 4.2.6.8 and 6.1.1.4'

loop_
_geom_angle_atom_site_label_1
_geom_angle_atom_site_label_2
_geom_angle_atom_site_label_3
_geom_angle
_geom_angle_site_symmetry_1
_geom_angle_site_symmetry_3
_geom_angle_publ_flag
Al1 Fe1 Al1 53.23(6) . 2_565 ?
Al1 Fe1 Al2 20(4) . 9_566 ?
Al1 Fe1 Al2 33(4) 2_565 9_566 ?
Al1 Fe1 Al2 33(4) . 2_564 ?
Al1 Fe1 Al2 20(4) 2_565 2_564 ?
Al2 Fe1 Al2 13(7) 9_566 2_564 ?
Al1 Fe1 Al3 136.79(7) . 1_565 ?
Al1 Fe1 Al3 136.79(7) 2_565 1_565 ?
Al2 Fe1 Al3 144.1(6) 9_566 1_565 ?
Al2 Fe1 Al3 144.1(6) 2_564 1_565 ?
Al1 Fe1 Al3 136.79(7) . 3_565 ?
Al1 Fe1 Al3 136.79(7) 2_565 3_565 ?
Al2 Fe1 Al3 144.1(6) 9_566 3_565 ?
Al2 Fe1 Al3 144.1(6) 2_564 3_565 ?
Al3 Fe1 Al3 70.79(19) 1_565 3_565 ?
Al1 Fe1 Al3 115.36(11) . 11_566 ?
Al1 Fe1 Al3 72.02(9) 2_565 11_566 ?
Al2 Fe1 Al3 99(3) 9_566 11_566 ?
Al2 Fe1 Al3 88(3) 2_564 11_566 ?
Al3 Fe1 Al3 67.57(12) 1_565 11_566 ?
Al3 Fe1 Al3 105.81(10) 3_565 11_566 ?
Al1 Fe1 Al3 72.02(9) . 9_565 ?
Al1 Fe1 Al3 115.36(11) 2_565 9_565 ?
Al2 Fe1 Al3 88(3) 9_566 9_565 ?
Al2 Fe1 Al3 99(3) 2_564 9_565 ?
Al3 Fe1 Al3 105.81(10) 1_565 9_565 ?
Al3 Fe1 Al3 67.57(12) 3_565 9_565 ?
Al3 Fe1 Al3 172.33(19) 11_566 9_565 ?
Al1 Fe1 Al3 72.02(9) . 11_565 ?
Al1 Fe1 Al3 115.36(11) 2_565 11_565 ?
Al2 Fe1 Al3 88(3) 9_566 11_565 ?
Al2 Fe1 Al3 99(3) 2_564 11_565 ?
Al3 Fe1 Al3 67.57(12) 1_565 11_565 ?
Al3 Fe1 Al3 105.81(10) 3_565 11_565 ?
Al3 Fe1 Al3 110.69(12) 11_566 11_565 ?
Al3 Fe1 Al3 68.76(12) 9_565 11_565 ?
Al1 Fe1 Al3 115.36(11) . 9_566 ?
Al1 Fe1 Al3 72.02(9) 2_565 9_566 ?
Al2 Fe1 Al3 99(3) 9_566 9_566 ?
Al2 Fe1 Al3 88(3) 2_564 9_566 ?
Al3 Fe1 Al3 105.81(10) 1_565 9_566 ?
Al3 Fe1 Al3 67.57(12) 3_565 9_566 ?
Al3 Fe1 Al3 68.76(12) 11_566 9_566 ?
Al3 Fe1 Al3 110.69(12) 9_565 9_566 ?
Al3 Fe1 Al3 172.33(19) 11_565 9_566 ?
Al1 Fe1 Al2 18(2) . 1_554 ?
Al1 Fe1 Al2 71(2) 2_565 1_554 ?
Al2 Fe1 Al2 38(6) 9_566 1_554 ?
Al2 Fe1 Al2 51.2(16) 2_564 1_554 ?
Al3 Fe1 Al2 125.5(16) 1_565 1_554 ?
Al3 Fe1 Al2 125.5(16) 3_565 1_554 ?
Al3 Fe1 Al2 128.7(15) 11_566 1_554 ?
Al3 Fe1 Al2 58.0(17) 9_565 1_554 ?
Al3 Fe1 Al2 58.0(17) 11_565 1_554 ?
Al3 Fe1 Al2 128.7(15) 9_566 1_554 ?
Al1 Fe1 Al2 71(2) . 10_557 ?
Al1 Fe1 Al2 18(2) 2_565 10_557 ?
Al2 Fe1 Al2 51.2(16) 9_566 10_557 ?
Al2 Fe1 Al2 38(6) 2_564 10_557 ?
Al3 Fe1 Al2 125.5(16) 1_565 10_557 ?
Al3 Fe1 Al2 125.5(16) 3_565 10_557 ?
Al3 Fe1 Al2 58.0(17) 11_566 10_557 ?
Al3 Fe1 Al2 128.7(15) 9_565 10_557 ?
Al3 Fe1 Al2 128.7(15) 11_565 10_557 ?
Al3 Fe1 Al2 58.0(17) 9_566 10_557 ?
Al2 Fe1 Al2 89(4) 1_554 10_557 ?
Al2 Al1 Al2 180(5) 9_566 1_554 ?
Al2 Al1 Al2 173(5) 9_566 10_556 ?
Al2 Al1 Al2 7(5) 1_554 10_556 ?
Al2 Al1 Al2 7(5) 9_566 2_564 ?
Al2 Al1 Al2 173(5) 1_554 2_564 ?
Al2 Al1 Al2 180(3) 10_556 2_564 ?
Al2 Al1 Al1 163(5) 9_566 2_564 ?
Al2 Al1 Al1 17(5) 1_554 2_564 ?
Al2 Al1 Al1 10.3(16) 10_556 2_564 ?
Al2 Al1 Al1 169.7(16) 2_564 2_564 ?
Al2 Al1 Al1 17(5) 9_566 2_565 ?
Al2 Al1 Al1 163(5) 1_554 2_565 ?
Al2 Al1 Al1 169.7(16) 10_556 2_565 ?
Al2 Al1 Al1 10.3(16) 2_564 2_565 ?
Al1 Al1 Al1 180.0 2_564 2_565 ?
Al2 Al1 Fe1 81(5) 9_566 . ?
Al2 Al1 Fe1 99(5) 1_554 . ?
Al2 Al1 Fe1 106.3(16) 10_556 . ?
Al2 Al1 Fe1 73.7(16) 2_564 . ?
Al1 Al1 Fe1 116.61(3) 2_564 . ?
Al1 Al1 Fe1 63.39(3) 2_565 . ?
Al2 Al1 Fe1 99(5) 9_566 9_565 ?
Al2 Al1 Fe1 81(5) 1_554 9_565 ?
Al2 Al1 Fe1 73.7(16) 10_556 9_565 ?
Al2 Al1 Fe1 106.3(16) 2_564 9_565 ?
Al1 Al1 Fe1 63.39(3) 2_564 9_565 ?
Al1 Al1 Fe1 116.61(3) 2_565 9_565 ?
Fe1 Al1 Fe1 180.0 . 9_565 ?
Al2 Al1 Al3 105(2) 9_566 15_455 ?
Al2 Al1 Al3 75(2) 1_554 15_455 ?
Al2 Al1 Al3 71.7(7) 10_556 15_455 ?
Al2 Al1 Al3 108.3(7) 2_564 15_455 ?
Al1 Al1 Al3 67.62(3) 2_564 15_455 ?
Al1 Al1 Al3 112.38(3) 2_565 15_455 ?
Fe1 Al1 Al3 118.14(7) . 15_455 ?
Fe1 Al1 Al3 61.86(7) 9_565 15_455 ?
Al2 Al1 Al3 75(2) 9_566 7 ?
Al2 Al1 Al3 105(2) 1_554 7 ?
Al2 Al1 Al3 108.3(7) 10_556 7 ?
Al2 Al1 Al3 71.7(7) 2_564 7 ?
Al1 Al1 Al3 112.38(3) 2_564 7 ?
Al1 Al1 Al3 67.62(3) 2_565 7 ?
Fe1 Al1 Al3 61.86(7) . 7 ?
Fe1 Al1 Al3 118.14(7) 9_565 7 ?
Al3 Al1 Al3 180.00(14) 15_455 7 ?
Al2 Al1 Al3 105(2) 9_566 13 ?
Al2 Al1 Al3 75(2) 1_554 13 ?
Al2 Al1 Al3 71.7(7) 10_556 13 ?
Al2 Al1 Al3 108.3(7) 2_564 13 ?
Al1 Al1 Al3 67.62(3) 2_564 13 ?
Al1 Al1 Al3 112.38(3) 2_565 13 ?
Fe1 Al1 Al3 118.14(7) . 13 ?
Fe1 Al1 Al3 61.86(7) 9_565 13 ?
Al3 Al1 Al3 118.90(10) 15_455 13 ?
Al3 Al1 Al3 61.10(10) 7 13 ?
Al2 Al1 Al3 75(2) 9_566 5_455 ?
Al2 Al1 Al3 105(2) 1_554 5_455 ?
Al2 Al1 Al3 108.3(7) 10_556 5_455 ?
Al2 Al1 Al3 71.7(7) 2_564 5_455 ?
Al1 Al1 Al3 112.38(3) 2_564 5_455 ?
Al1 Al1 Al3 67.62(3) 2_565 5_455 ?
Fe1 Al1 Al3 61.86(7) . 5_455 ?
Fe1 Al1 Al3 118.14(7) 9_565 5_455 ?
Al3 Al1 Al3 61.10(10) 15_455 5_455 ?
Al3 Al1 Al3 118.90(10) 7 5_455 ?
Al3 Al1 Al3 180.0 13 5_455 ?
Al2 Al2 Al1 163(5) 10_557 1_556 ?
Al2 Al2 Al1 10.3(16) 10_557 2_565 ?
Al1 Al2 Al1 153(6) 1_556 2_565 ?
Al2 Al2 Al2 163(5) 10_557 9_567 ?
Al1 Al2 Al2 0.000(9) 1_556 9_567 ?
Al1 Al2 Al2 153(6) 2_565 9_567 ?
Al2 Al2 Al2 13(2) 10_557 2_564 ?
Al1 Al2 Al2 150(7) 1_556 2_564 ?
Al1 Al2 Al2 2.6(14) 2_565 2_564 ?
Al2 Al2 Al2 150(7) 9_567 2_564 ?
Al2 Al2 Al2 167(2) 10_557 2_565 ?
Al1 Al2 Al2 4(4) 1_556 2_565 ?
Al1 Al2 Al2 157(3) 2_565 2_565 ?
Al2 Al2 Al2 4(4) 9_567 2_565 ?
Al2 Al2 Al2 154(4) 2_564 2_565 ?
Al2 Al2 Fe1 83(4) 10_557 9_566 ?
Al1 Al2 Fe1 80(3) 1_556 9_566 ?
Al1 Al2 Fe1 73(4) 2_565 9_566 ?
Al2 Al2 Fe1 80(3) 9_567 9_566 ?
Al2 Al2 Fe1 70(5) 2_564 9_566 ?
Al2 Al2 Fe1 84(3) 2_565 9_566 ?
Al2 Al2 Al3 84(3) 10_557 11_566 ?
Al1 Al2 Al3 110(7) 1_556 11_566 ?
Al1 Al2 Al3 92(4) 2_565 11_566 ?
Al2 Al2 Al3 110(7) 9_567 11_566 ?
Al2 Al2 Al3 94(3) 2_564 11_566 ?
Al2 Al2 Al3 107(4) 2_565 11_566 ?
Fe1 Al2 Al3 142(3) 9_566 11_566 ?
Al2 Al2 Al3 84(4) 10_557 9_566 ?
Al1 Al2 Al3 110(7) 1_556 9_566 ?
Al1 Al2 Al3 92(4) 2_565 9_566 ?
Al2 Al2 Al3 110(7) 9_567 9_566 ?
Al2 Al2 Al3 94(3) 2_564 9_566 ?
Al2 Al2 Al3 107(4) 2_565 9_566 ?
Fe1 Al2 Al3 142(3) 9_566 9_566 ?
Al3 Al2 Al3 70.4(10) 11_566 9_566 ?
Al2 Al2 Fe1 135(2) 10_557 1_556 ?
Al1 Al2 Fe1 63(7) 1_556 1_556 ?
Al1 Al2 Fe1 145(3) 2_565 1_556 ?
Al2 Al2 Fe1 63(7) 9_567 1_556 ?
Al2 Al2 Fe1 147(3) 2_564 1_556 ?
Al2 Al2 Fe1 58(3) 2_565 1_556 ?
Fe1 Al2 Fe1 142(6) 9_566 1_556 ?
Al3 Al2 Fe1 59.9(18) 11_566 1_556 ?
Al3 Al2 Fe1 59.9(18) 9_566 1_556 ?
Al2 Al2 Al3 84(3) 10_557 15_456 ?
Al1 Al2 Al3 88.2(17) 1_556 15_456 ?
Al1 Al2 Al3 80(3) 2_565 15_456 ?
Al2 Al2 Al3 88.2(17) 9_567 15_456 ?
Al2 Al2 Al3 79(4) 2_564 15_456 ?
Al2 Al2 Al3 90(3) 2_565 15_456 ?
Fe1 Al2 Al3 63.4(11) 9_566 15_456 ?
Al3 Al2 Al3 149(2) 11_566 15_456 ?
Al3 Al2 Al3 80.2(6) 9_566 15_456 ?
Fe1 Al2 Al3 113(3) 1_556 15_456 ?
Al2 Al2 Al3 84(3) 10_557 13_556 ?
Al1 Al2 Al3 88.2(17) 1_556 13_556 ?
Al1 Al2 Al3 80(3) 2_565 13_556 ?
Al2 Al2 Al3 88.2(17) 9_567 13_556 ?
Al2 Al2 Al3 79(4) 2_564 13_556 ?
Al2 Al2 Al3 90(3) 2_565 13_556 ?
Fe1 Al2 Al3 63.4(11) 9_566 13_556 ?
Al3 Al2 Al3 80.2(6) 11_566 13_556 ?
Al3 Al2 Al3 149(2) 9_566 13_556 ?
Fe1 Al2 Al3 113(3) 1_556 13_556 ?
Al3 Al2 Al3 126(2) 15_456 13_556 ?
Fe1 Al3 Al2 109.1(6) 1_545 2_564 ?
Fe1 Al3 Al2 109.1(6) 1_545 9_566 ?
Al2 Al3 Al2 12(7) 2_564 9_566 ?
Fe1 Al3 Fe1 74.19(10) 1_545 9_565 ?
Al2 Al3 Fe1 73(3) 2_564 9_565 ?
Al2 Al3 Fe1 62(3) 9_566 9_565 ?
Fe1 Al3 Fe1 74.19(10) 1_545 9_566 ?
Al2 Al3 Fe1 62(3) 2_564 9_566 ?
Al2 Al3 Fe1 73(3) 9_566 9_566 ?
Fe1 Al3 Fe1 110.69(12) 9_565 9_566 ?
Fe1 Al3 Fe1 151.55(19) 1_545 5_545 ?
Al2 Al3 Fe1 99.2(5) 2_564 5_545 ?
Al2 Al3 Fe1 99.2(5) 9_566 5_545 ?
Fe1 Al3 Fe1 118.51(8) 9_565 5_545 ?
Fe1 Al3 Fe1 118.51(8) 9_566 5_545 ?
Fe1 Al3 Al3 127.84(11) 1_545 13_556 ?
Al2 Al3 Al3 73(3) 2_564 13_556 ?
Al2 Al3 Al3 83(3) 9_566 13_556 ?
Fe1 Al3 Al3 144.5(2) 9_565 13_556 ?
Fe1 Al3 Al3 60.99(7) 9_566 13_556 ?
Fe1 Al3 Al3 57.52(11) 5_545 13_556 ?
Fe1 Al3 Al3 127.84(11) 1_545 13 ?
Al2 Al3 Al3 83(3) 2_564 13 ?
Al2 Al3 Al3 73(3) 9_566 13 ?
Fe1 Al3 Al3 60.99(7) 9_565 13 ?
Fe1 Al3 Al3 144.5(2) 9_566 13 ?
Fe1 Al3 Al3 57.52(11) 5_545 13 ?
Al3 Al3 Al3 104.3(2) 13_556 13 ?
Fe1 Al3 Al2 99.1(8) 1_545 6_554 ?
Al2 Al3 Al2 149(2) 2_564 6_554 ?
Al2 Al3 Al2 151.8(14) 9_566 6_554 ?
Fe1 Al3 Al2 128(3) 9_565 6_554 ?
Fe1 Al3 Al2 117(3) 9_566 6_554 ?
Fe1 Al3 Al2 52.6(9) 5_545 6_554 ?
Al3 Al3 Al2 80(2) 13_556 6_554 ?
Al3 Al3 Al2 89(3) 13 6_554 ?
Fe1 Al3 Al2 99.1(8) 1_545 13_556 ?
Al2 Al3 Al2 151.8(14) 2_564 13_556 ?
Al2 Al3 Al2 149(2) 9_566 13_556 ?
Fe1 Al3 Al2 117(3) 9_565 13_556 ?
Fe1 Al3 Al2 128(3) 9_566 13_556 ?
Fe1 Al3 Al2 52.6(9) 5_545 13_556 ?
Al3 Al3 Al2 89(3) 13_556 13_556 ?
Al3 Al3 Al2 80(2) 13 13_556 ?
Al2 Al3 Al2 12(7) 6_554 13_556 ?
Fe1 Al3 Al1 102.96(13) 1_545 6 ?
Al2 Al3 Al1 137(2) 2_564 6 ?
Al2 Al3 Al1 144(2) 9_566 6 ?
Fe1 Al3 Al1 145.28(10) 9_565 6 ?
Fe1 Al3 Al1 101.28(5) 9_566 6 ?
Fe1 Al3 Al1 51.35(8) 5_545 6 ?
Al3 Al3 Al1 64.30(12) 13_556 6 ?
Al3 Al3 Al1 99.65(16) 13 6 ?
Al2 Al3 Al1 17(3) 6_554 6 ?
Al2 Al3 Al1 29(3) 13_556 6 ?
Fe1 Al3 Al1 102.96(13) 1_545 5_545 ?
Al2 Al3 Al1 144(2) 2_564 5_545 ?
Al2 Al3 Al1 137(2) 9_566 5_545 ?
Fe1 Al3 Al1 101.28(5) 9_565 5_545 ?
Fe1 Al3 Al1 145.28(10) 9_566 5_545 ?
Fe1 Al3 Al1 51.35(8) 5_545 5_545 ?
Al3 Al3 Al1 99.65(17) 13_556 5_545 ?
Al3 Al3 Al1 64.30(12) 13 5_545 ?
Al2 Al3 Al1 29(3) 6_554 5_545 ?
Al2 Al3 Al1 17(3) 13_556 5_545 ?
Al1 Al3 Al1 44.75(6) 6 5_545 ?

loop_
_geom_bond_atom_site_label_1
_geom_bond_atom_site_label_2
_geom_bond_distance
_geom_bond_site_symmetry_2
_geom_bond_publ_flag
Fe1 Al1 2.344(2) . ?
Fe1 Al1 2.344(2) 2_565 ?
Fe1 Al2 2.35(5) 9_566 ?
Fe1 Al2 2.35(5) 2_564 ?
Fe1 Al3 2.489(4) 1_565 ?
Fe1 Al3 2.489(4) 3_565 ?
Fe1 Al3 2.553(2) 11_566 ?
Fe1 Al3 2.553(2) 9_565 ?
Fe1 Al3 2.553(2) 11_565 ?
Fe1 Al3 2.553(2) 9_566 ?
Fe1 Al2 2.61(12) 1_554 ?
Fe1 Al2 2.61(12) 10_557 ?
Al1 Al2 0.81(14) 9_566 ?
Al1 Al2 0.81(14) 1_554 ?
Al1 Al2 1.34(15) 10_556 ?
Al1 Al2 1.34(15) 2_564 ?
Al1 Al1 2.1003(7) 2_564 ?
Al1 Al1 2.1003(7) 2_565 ?
Al1 Al3 2.759(3) 15_455 ?
Al1 Al3 2.759(3) 7 ?
Al1 Al3 2.759(3) 13 ?
Al1 Al3 2.759(3) 5_455 ?
Al2 Al2 0.5(3) 10_557 ?
Al2 Al2 1.6(3) 9_567 ?
Al2 Al2 2.154(18) 2_564 ?
Al2 Al2 2.154(18) 2_565 ?
Al2 Al3 2.50(3) 11_566 ?
Al2 Al3 2.50(3) 9_566 ?
Al2 Al3 2.66(3) 15_456 ?
Al2 Al3 2.66(3) 13_556 ?
Al3 Al3 2.660(4) 13_556 ?
Al3 Al3 2.660(4) 13 ?

loop_
_publcif_info_cif.paper_type
EX

loop_
_publcif_info_datablock.id
_publcif_info_datablock.publ_exptl
_publcif_info_datablock.publ_geom
_publcif_info_datablock.structure
{fbae0774-d52c-4f66-b6cf-fa92db58e290} y y y

loop_
_publcif_info_exptl_table_extra_item
sin_theta_over_lambda_max

loop_
_publcif_info_exptl_table_header_item
?

loop_
_publcif_info_tables.block_id
_publcif_info_tables.reference_item
{fbae0774-d52c-4f66-b6cf-fa92db58e290} '_publcif_info_datablock.publ_exptl'
